data_4343794
loop_
_publ_author_name
'Pritzkow, H.'
'Seppelt, K.'

_publ_section_title
;
 Crystal and molecular structure of Te5 O4 F22 : trans-F2 Te (O Te F5)4
;
_journal_name_full 'Inorganic Chemistry'
_journal_page_first 2685
_journal_page_last 2687
_journal_volume 16
_journal_year 1977
_chemical_formula_sum 'F22 O4 Te5'
_chemical_name_systematic 'Te (O Te F5)4 F2'
_space_group_IT_number 88
_symmetry_space_group_name_Hall '-I 4ad'
_symmetry_space_group_name_H-M 'I 41/a :2'
_cell_angle_alpha 90
_cell_angle_beta 90
_cell_angle_gamma 90
_cell_formula_units_Z 4
_cell_length_a 9.816
_cell_length_b 9.816
_cell_length_c 20.341
_cell_volume 1959.934
_citation_journal_id_ASTM INOCAJ
_cod_data_source_file Pritzkow_INOCAJ_1977_744.cif
_cod_data_source_block F22O4Te5
_cod_database_code 4343794

loop_
_symmetry_equiv_pos_as_xyz
x,y,z
-y+3/4,x+1/4,z+1/4
-x+1/2,-y,z+1/2
y+3/4,-x+3/4,z+3/4
-x,-y,-z
y-3/4,-x-1/4,-z-1/4
x-1/2,y,-z-1/2
-y-3/4,x-3/4,-z-3/4
x+1/2,y+1/2,z+1/2
-y+5/4,x+3/4,z+3/4
-x+1,-y+1/2,z+1
y+5/4,-x+5/4,z+5/4
-x+1/2,-y+1/2,-z+1/2
y-1/4,-x+1/4,-z+1/4
x,y+1/2,-z
-y-1/4,x-1/4,-z-1/4

loop_
_atom_site_label
_atom_site_type_symbol
_atom_site_fract_x
_atom_site_fract_y
_atom_site_fract_z
_atom_site_occupancy
_atom_site_U_iso_or_equiv
F6 F-1 0.397 0.9071 0.07 1 0.0
Te2 Te+6 0.28774 0.04476 0.09631 1 0.0
F2 F-1 0.4162 0.0987 0.1543 1 0.0
F3 F-1 0.3628 0.1518 0.0344 1 0.0
Te1 Te+6 0 0.25 0.125 1 0.0
O1 O-2 0.1813 0.1909 0.1267 1 0.0
F4 F-1 0.2139 0.9342 0.1579 1 0.0
F1 F-1 0 0.25 0.0341 1 0.0
F5 F-1 0.1589 0.9864 0.0385 1 0.0
